data_7014244
loop_
_publ_author_name
'Schaefer, Carsten'
'Gleiter, Rolf'
'Rominger, Frank'

_publ_section_title
;
 A stepwise degradation of sterically hindered CpCo-cyclobutadiene
 complexes.
;
_journal_issue 24
_journal_name_full 'Dalton transactions (Cambridge, England : 2003)'
_journal_page_first 4146
_journal_page_last 4151
_journal_paper_doi 10.1039/b412167h
_journal_year 2004
_chemical_formula_sum 'C25 H41 Co O4 Si2'
_chemical_formula_weight 520.69
_chemical_name_common CS4
_chemical_name_systematic
;
?
;
_space_group_IT_number 19
_symmetry_cell_setting orthorhombic
_symmetry_space_group_name_Hall 'P 2ac 2ab'
_symmetry_space_group_name_H-M 'P 21 21 21'
_atom_sites_solution_hydrogens geom
_atom_sites_solution_primary direct
_atom_sites_solution_secondary difmap
_audit_creation_method SHELXL-97
_cell_angle_alpha 90.00
_cell_angle_beta 90.00
_cell_angle_gamma 90.00
_cell_formula_units_Z 4
_cell_length_a 9.33360(10)
_cell_length_b 13.78110(10)
_cell_length_c 20.92110(10)
_cell_measurement_temperature 200(2)
_cell_volume 2691.02(4)
_computing_cell_refinement 'Bruker SMART'
_computing_data_collection 'Bruker SMART'
_computing_data_reduction 'Bruker SHELXTL'
_computing_molecular_graphics 'Bruker SHELXTL'
_computing_publication_material 'Bruker SHELXTL'
_computing_structure_refinement 'SHELXL-97 (Sheldrick, 1997)'
_computing_structure_solution 'SHELXS-97 (Sheldrick, 1990)'
_diffrn_ambient_temperature 200(2)
_diffrn_measured_fraction_theta_full 1.000
_diffrn_measured_fraction_theta_max 1.000
_diffrn_measurement_device_type 'CCD area detector'
_diffrn_measurement_method 'phi and omega scans'
_diffrn_radiation_monochromator graphite
_diffrn_radiation_source 'fine-focus sealed tube'
_diffrn_radiation_type MoK\a
_diffrn_radiation_wavelength 0.71073
_diffrn_reflns_av_R_equivalents 0.0582
_diffrn_reflns_av_sigmaI/netI 0.0373
_diffrn_reflns_limit_h_max 12
_diffrn_reflns_limit_h_min -12
_diffrn_reflns_limit_k_max 17
_diffrn_reflns_limit_k_min -17
_diffrn_reflns_limit_l_max 27
_diffrn_reflns_limit_l_min -26
_diffrn_reflns_number 27697
_diffrn_reflns_theta_full 27.45
_diffrn_reflns_theta_max 27.45
_diffrn_reflns_theta_min 1.77
_exptl_absorpt_coefficient_mu 0.754
_exptl_absorpt_correction_T_max 0.93
_exptl_absorpt_correction_T_min 0.68
_exptl_absorpt_correction_type multi-scan
_exptl_absorpt_process_details 'Blessing, Acta Cryst. (1995) A51 33-38.'
_exptl_crystal_colour yellow
_exptl_crystal_density_diffrn 1.285
_exptl_crystal_density_method 'not measured'
_exptl_crystal_description polyhedron
_exptl_crystal_F_000 1112
_exptl_crystal_size_max .40
_exptl_crystal_size_mid .16
_exptl_crystal_size_min .12
_refine_diff_density_max 0.244
_refine_diff_density_min -0.288
_refine_diff_density_rms 0.054
_refine_ls_abs_structure_details 'Flack H D (1983), Acta Cryst. A39, 876-881'
_refine_ls_abs_structure_Flack -0.020(9)
_refine_ls_extinction_method none
_refine_ls_goodness_of_fit_ref 1.017
_refine_ls_hydrogen_treatment constr
_refine_ls_matrix_type full
_refine_ls_number_parameters 301
_refine_ls_number_reflns 6158
_refine_ls_number_restraints 0
_refine_ls_restrained_S_all 1.017
_refine_ls_R_factor_all 0.0370
_refine_ls_R_factor_gt 0.0293
_refine_ls_shift/su_max 0.150
_refine_ls_shift/su_mean 0.010
_refine_ls_structure_factor_coef Fsqd
_refine_ls_weighting_details 'calc w=1/[\s^2^(Fo^2^)+(0.0423P)^2^+0.0000P] where P=(Fo^2^+2Fc^2^)/3'
_refine_ls_weighting_scheme calc
_refine_ls_wR_factor_gt 0.0660
_refine_ls_wR_factor_ref 0.0692
_reflns_number_gt 5518
_reflns_number_total 6158
_reflns_threshold_expression >2sigma(I)
_cod_data_source_file b412167h.txt
_cod_data_source_block cs4
_cod_depositor_comments
;
The following automatic conversions were performed:
'_symmetry_cell_setting' value 'Orthorhombic' changed to 'orthorhombic'
according to '/home/saulius/struct/CIF-dictionaries/cif_core.dic'
dictionary named 'cif_core.dic' version 2.4.1 from 2010-06-29.

Automatic conversion script
Id: cif_fix_enum 1527 2010-12-29 10:47:43Z saulius 
;
_cod_original_sg_symbol_H-M P2(1)2(1)2(1)
_cod_database_code 7014244

loop_
_symmetry_equiv_pos_as_xyz
'x, y, z'
'-x+1/2, -y, z+1/2'
'-x, y+1/2, -z+1/2'
'x+1/2, -y+1/2, -z'

loop_
_atom_site_label
_atom_site_type_symbol
_atom_site_fract_x
_atom_site_fract_y
_atom_site_fract_z
_atom_site_U_iso_or_equiv
_atom_site_adp_type
_atom_site_occupancy
_atom_site_symmetry_multiplicity
_atom_site_calc_flag
_atom_site_refinement_flags
_atom_site_disorder_assembly
_atom_site_disorder_group
Co1 Co 0.93133(3) 0.892980(17) 0.892099(11) 0.02134(7) Uani 1 1 d . . .
Si1 Si 1.02571(6) 1.04253(4) 1.05861(3) 0.02758(13) Uani 1 1 d . . .
Si2 Si 0.94724(6) 0.92450(4) 0.69075(2) 0.02709(12) Uani 1 1 d . . .
C1 C 0.8314(3) 0.76944(16) 0.85832(12) 0.0450(6) Uani 1 1 d . . .
H1 H 0.8029 0.7593 0.8152 0.054 Uiso 1 1 calc R . .
C2 C 0.7482(3) 0.81224(17) 0.90664(12) 0.0417(6) Uani 1 1 d . . .
H2 H 0.6531 0.8358 0.9019 0.050 Uiso 1 1 calc R . .
C3 C 0.8288(3) 0.81424(16) 0.96276(11) 0.0403(6) Uani 1 1 d . . .
H3 H 0.7986 0.8397 1.0027 0.048 Uiso 1 1 calc R . .
C4 C 0.9630(3) 0.77177(15) 0.94969(13) 0.0450(6) Uani 1 1 d . . .
H4 H 1.0389 0.7634 0.9794 0.054 Uiso 1 1 calc R . .
C5 C 0.9653(3) 0.74407(15) 0.88523(14) 0.0501(7) Uani 1 1 d . . .
H5 H 1.0427 0.7138 0.8635 0.060 Uiso 1 1 calc R . .
C6 C 1.0583(2) 0.97334(12) 0.83771(8) 0.0191(3) Uani 1 1 d . . .
C7 C 1.0753(2) 0.99757(12) 0.90595(8) 0.0183(3) Uani 1 1 d . . .
C8 C 1.2025(2) 1.01063(14) 0.95043(9) 0.0237(4) Uani 1 1 d . . .
C9 C 1.2799(2) 0.91722(15) 0.96923(10) 0.0337(5) Uani 1 1 d . . .
H9A H 1.2188 0.8791 0.9979 0.051 Uiso 1 1 calc R . .
H9B H 1.3696 0.9334 0.9911 0.051 Uiso 1 1 calc R . .
H9C H 1.3011 0.8793 0.9308 0.051 Uiso 1 1 calc R . .
C10 C 1.3072(2) 1.08272(15) 0.92068(10) 0.0285(4) Uani 1 1 d . . .
H10A H 1.3798 1.1009 0.9523 0.043 Uiso 1 1 calc R . .
H10B H 1.2551 1.1408 0.9069 0.043 Uiso 1 1 calc R . .
H10C H 1.3540 1.0528 0.8837 0.043 Uiso 1 1 calc R . .
O11 O 1.15832(14) 1.05771(10) 1.00873(6) 0.0274(3) Uani 1 1 d . . .
C12 C 1.0225(3) 0.92490(17) 1.10172(11) 0.0449(6) Uani 1 1 d . . .
H12A H 1.1139 0.9154 1.1240 0.067 Uiso 1 1 calc R . .
H12B H 1.0078 0.8721 1.0711 0.067 Uiso 1 1 calc R . .
H12C H 0.9442 0.9251 1.1329 0.067 Uiso 1 1 calc R . .
C13 C 1.0511(3) 1.14362(17) 1.11661(10) 0.0394(5) Uani 1 1 d . . .
H13A H 1.0265 1.2053 1.0960 0.059 Uiso 1 1 calc R . .
H13B H 1.1512 1.1453 1.1306 0.059 Uiso 1 1 calc R . .
H13C H 0.9887 1.1334 1.1537 0.059 Uiso 1 1 calc R . .
O14 O 0.87338(14) 1.04891(11) 1.01988(6) 0.0286(3) Uani 1 1 d . . .
C15 C 0.8460(2) 1.09071(14) 0.95767(9) 0.0235(4) Uani 1 1 d . . .
C16 C 0.6830(2) 1.08419(16) 0.95022(10) 0.0306(5) Uani 1 1 d . . .
H16A H 0.6366 1.1175 0.9861 0.046 Uiso 1 1 calc R . .
H16B H 0.6537 1.0159 0.9499 0.046 Uiso 1 1 calc R . .
H16C H 0.6543 1.1150 0.9100 0.046 Uiso 1 1 calc R . .
C17 C 0.8935(2) 1.19780(14) 0.95694(10) 0.0307(5) Uani 1 1 d . . .
H17A H 0.9973 1.2015 0.9634 0.046 Uiso 1 1 calc R . .
H17B H 0.8446 1.2330 0.9913 0.046 Uiso 1 1 calc R . .
H17C H 0.8686 1.2270 0.9157 0.046 Uiso 1 1 calc R . .
C18 C 0.9273(2) 1.03462(12) 0.90722(8) 0.0192(3) Uani 1 1 d . . .
C19 C 0.9110(2) 1.01120(12) 0.83843(8) 0.0186(4) Uani 1 1 d . . .
C20 C 0.8069(2) 1.03899(14) 0.78572(9) 0.0229(4) Uani 1 1 d . . .
C21 C 0.6596(2) 0.98912(16) 0.79120(10) 0.0330(5) Uani 1 1 d . . .
H21A H 0.6713 0.9189 0.7862 0.049 Uiso 1 1 calc R . .
H21B H 0.5960 1.0137 0.7576 0.049 Uiso 1 1 calc R . .
H21C H 0.6179 1.0031 0.8332 0.049 Uiso 1 1 calc R . .
C22 C 0.7883(3) 1.14936(15) 0.78361(10) 0.0321(5) Uani 1 1 d . . .
H22A H 0.7283 1.1670 0.7470 0.048 Uiso 1 1 calc R . .
H22B H 0.8824 1.1803 0.7794 0.048 Uiso 1 1 calc R . .
H22C H 0.7423 1.1714 0.8231 0.048 Uiso 1 1 calc R . .
O23 O 0.86453(16) 1.01592(10) 0.72376(6) 0.0286(3) Uani 1 1 d . . .
C24 C 0.8344(3) 0.81587(17) 0.67400(11) 0.0399(5) Uani 1 1 d . . .
H24A H 0.7683 0.8303 0.6389 0.060 Uiso 1 1 calc R . .
H24B H 0.7796 0.7989 0.7123 0.060 Uiso 1 1 calc R . .
H24C H 0.8961 0.7613 0.6620 0.060 Uiso 1 1 calc R . .
C25 C 1.0154(3) 0.97348(17) 0.61407(10) 0.0406(5) Uani 1 1 d . . .
H25A H 1.0758 1.0302 0.6225 0.061 Uiso 1 1 calc R . .
H25B H 0.9345 0.9925 0.5870 0.061 Uiso 1 1 calc R . .
H25C H 1.0720 0.9236 0.5922 0.061 Uiso 1 1 calc R . .
O26 O 1.07446(15) 0.88617(9) 0.73850(6) 0.0261(3) Uani 1 1 d . . .
C27 C 1.1559(2) 0.94367(14) 0.78325(9) 0.0238(4) Uani 1 1 d . . .
C28 C 1.2802(2) 0.87866(15) 0.80339(10) 0.0307(5) Uani 1 1 d . . .
H28A H 1.3334 0.8578 0.7654 0.046 Uiso 1 1 calc R . .
H28B H 1.2429 0.8216 0.8258 0.046 Uiso 1 1 calc R . .
H28C H 1.3443 0.9148 0.8319 0.046 Uiso 1 1 calc R . .
C29 C 1.2139(2) 1.03533(16) 0.75010(10) 0.0321(5) Uani 1 1 d . . .
H29A H 1.1337 1.0772 0.7377 0.048 Uiso 1 1 calc R . .
H29B H 1.2683 1.0166 0.7119 0.048 Uiso 1 1 calc R . .
H29C H 1.2768 1.0705 0.7796 0.048 Uiso 1 1 calc R . .

loop_
_atom_site_aniso_label
_atom_site_aniso_U_11
_atom_site_aniso_U_22
_atom_site_aniso_U_33
_atom_site_aniso_U_23
_atom_site_aniso_U_13
_atom_site_aniso_U_12
Co1 0.02226(12) 0.01679(11) 0.02497(12) 0.00236(10) -0.00091(11) -0.00367(11)
Si1 0.0280(3) 0.0334(3) 0.0213(3) -0.0016(2) -0.0030(2) 0.0005(2)
Si2 0.0292(3) 0.0288(3) 0.0232(2) -0.0049(2) -0.0023(2) 0.0012(2)
C1 0.0673(18) 0.0274(11) 0.0404(13) -0.0011(10) -0.0052(13) -0.0211(12)
C2 0.0346(12) 0.0328(12) 0.0577(15) 0.0105(11) -0.0018(11) -0.0181(10)
C3 0.0513(15) 0.0324(12) 0.0373(12) 0.0121(10) 0.0079(11) -0.0176(11)
C4 0.0493(16) 0.0251(11) 0.0607(16) 0.0209(11) -0.0133(12) -0.0098(10)
C5 0.0618(18) 0.0165(10) 0.0721(18) 0.0025(11) 0.0222(15) -0.0010(10)
C6 0.0195(9) 0.0145(8) 0.0233(8) 0.0008(6) -0.0001(8) -0.0016(8)
C7 0.0166(8) 0.0157(7) 0.0226(8) 0.0003(6) -0.0004(8) -0.0008(7)
C8 0.0208(10) 0.0242(10) 0.0260(10) -0.0034(8) -0.0028(8) 0.0037(8)
C9 0.0328(11) 0.0325(12) 0.0359(11) -0.0016(9) -0.0107(9) 0.0097(9)
C10 0.0170(9) 0.0317(11) 0.0367(10) -0.0070(8) -0.0018(8) -0.0034(8)
O11 0.0239(7) 0.0342(8) 0.0240(7) -0.0076(6) -0.0037(5) 0.0013(6)
C12 0.0601(16) 0.0441(13) 0.0305(11) 0.0065(10) -0.0093(11) -0.0041(11)
C13 0.0381(13) 0.0502(13) 0.0298(11) -0.0103(9) -0.0037(10) 0.0022(11)
O14 0.0252(7) 0.0409(8) 0.0198(6) 0.0028(6) 0.0011(5) -0.0030(6)
C15 0.0206(9) 0.0273(10) 0.0226(9) -0.0002(8) 0.0019(7) -0.0005(8)
C16 0.0192(9) 0.0422(13) 0.0303(10) -0.0007(9) 0.0021(8) 0.0041(9)
C17 0.0338(12) 0.0235(10) 0.0349(11) -0.0057(8) 0.0028(9) 0.0032(8)
C18 0.0181(8) 0.0163(8) 0.0233(8) 0.0011(6) -0.0020(8) -0.0023(8)
C19 0.0192(10) 0.0154(8) 0.0212(8) 0.0006(6) 0.0005(7) -0.0013(7)
C20 0.0230(9) 0.0255(10) 0.0203(9) -0.0010(7) -0.0025(7) 0.0020(8)
C21 0.0212(10) 0.0436(13) 0.0341(11) 0.0025(9) -0.0061(9) -0.0024(9)
C22 0.0369(12) 0.0282(11) 0.0312(11) 0.0030(9) -0.0029(9) 0.0096(10)
O23 0.0322(8) 0.0321(8) 0.0215(7) -0.0024(6) -0.0030(6) 0.0059(6)
C24 0.0360(13) 0.0415(13) 0.0422(13) -0.0128(10) -0.0092(10) -0.0029(11)
C25 0.0518(14) 0.0413(13) 0.0286(11) -0.0027(10) -0.0015(11) 0.0039(11)
O26 0.0279(7) 0.0251(6) 0.0254(6) -0.0070(5) -0.0028(6) 0.0009(7)
C27 0.0214(9) 0.0246(10) 0.0255(9) -0.0060(8) -0.0012(8) -0.0001(8)
C28 0.0235(10) 0.0336(12) 0.0349(11) -0.0108(9) -0.0013(8) 0.0053(9)
C29 0.0301(11) 0.0358(12) 0.0303(10) -0.0018(9) 0.0075(9) -0.0066(10)

loop_
_atom_type_symbol
_atom_type_description
_atom_type_scat_dispersion_real
_atom_type_scat_dispersion_imag
_atom_type_scat_source
C C 0.0033 0.0016 'International Tables Vol C Tables 4.2.6.8 and 6.1.1.4'
H H 0.0000 0.0000 'International Tables Vol C Tables 4.2.6.8 and 6.1.1.4'
O O 0.0106 0.0060 'International Tables Vol C Tables 4.2.6.8 and 6.1.1.4'
Si Si 0.0817 0.0704 'International Tables Vol C Tables 4.2.6.8 and 6.1.1.4'
Co Co 0.3494 0.9721 'International Tables Vol C Tables 4.2.6.8 and 6.1.1.4'

loop_
_geom_angle_atom_site_label_1
_geom_angle_atom_site_label_2
_geom_angle_atom_site_label_3
_geom_angle
_geom_angle_site_symmetry_1
_geom_angle_site_symmetry_3
_geom_angle_publ_flag
C18 Co1 C6 63.35(7) . . ?
C18 Co1 C19 43.91(7) . . ?
C6 Co1 C19 43.50(7) . . ?
C18 Co1 C7 43.55(8) . . ?
C6 Co1 C7 43.58(7) . . ?
C19 Co1 C7 63.49(7) . . ?
C18 Co1 C2 119.56(9) . . ?
C6 Co1 C2 151.89(8) . . ?
C19 Co1 C2 116.51(9) . . ?
C7 Co1 C2 158.16(9) . . ?
C18 Co1 C1 149.27(10) . . ?
C6 Co1 C1 122.29(9) . . ?
C19 Co1 C1 116.05(9) . . ?
C7 Co1 C1 161.93(10) . . ?
C2 Co1 C1 39.79(10) . . ?
C18 Co1 C3 113.25(9) . . ?
C6 Co1 C3 168.63(9) . . ?
C19 Co1 C3 142.14(9) . . ?
C7 Co1 C3 125.99(8) . . ?
C2 Co1 C3 39.48(9) . . ?
C1 Co1 C3 66.63(10) . . ?
C18 Co1 C4 134.62(9) . . ?
C6 Co1 C4 134.12(10) . . ?
C19 Co1 C4 177.04(9) . . ?
C7 Co1 C4 113.62(9) . . ?
C2 Co1 C4 66.38(10) . . ?
C1 Co1 C4 66.46(10) . . ?
C3 Co1 C4 39.71(11) . . ?
C18 Co1 C5 170.74(10) . . ?
C6 Co1 C5 114.85(9) . . ?
C19 Co1 C5 141.59(10) . . ?
C7 Co1 C5 128.37(10) . . ?
C2 Co1 C5 66.70(11) . . ?
C1 Co1 C5 39.88(11) . . ?
C3 Co1 C5 66.58(10) . . ?
C4 Co1 C5 39.36(10) . . ?
O11 Si1 O14 109.56(7) . . ?
O11 Si1 C12 115.78(10) . . ?
O14 Si1 C12 105.86(10) . . ?
O11 Si1 C13 102.96(9) . . ?
O14 Si1 C13 113.09(10) . . ?
C12 Si1 C13 109.81(11) . . ?
O23 Si2 O26 109.50(7) . . ?
O23 Si2 C25 104.34(9) . . ?
O26 Si2 C25 113.34(10) . . ?
O23 Si2 C24 115.64(10) . . ?
O26 Si2 C24 105.37(9) . . ?
C25 Si2 C24 108.90(11) . . ?
C2 C1 C5 107.8(2) . . ?
C2 C1 Co1 69.97(12) . . ?
C5 C1 Co1 70.65(13) . . ?
C3 C2 C1 108.4(2) . . ?
C3 C2 Co1 70.49(13) . . ?
C1 C2 Co1 70.24(14) . . ?
C2 C3 C4 107.9(2) . . ?
C2 C3 Co1 70.03(13) . . ?
C4 C3 Co1 70.61(13) . . ?
C5 C4 C3 108.2(2) . . ?
C5 C4 Co1 70.35(13) . . ?
C3 C4 Co1 69.67(12) . . ?
C4 C5 C1 107.6(2) . . ?
C4 C5 Co1 70.29(13) . . ?
C1 C5 Co1 69.47(13) . . ?
C19 C6 C7 90.60(14) . . ?
C19 C6 C27 131.72(16) . . ?
C7 C6 C27 136.42(17) . . ?
C19 C6 Co1 68.48(10) . . ?
C7 C6 Co1 68.59(10) . . ?
C27 C6 Co1 129.85(12) . . ?
C18 C7 C6 89.71(14) . . ?
C18 C7 C8 132.91(15) . . ?
C6 C7 C8 134.74(17) . . ?
C18 C7 Co1 67.71(10) . . ?
C6 C7 Co1 67.83(10) . . ?
C8 C7 Co1 134.60(13) . . ?
O11 C8 C7 110.35(15) . . ?
O11 C8 C10 103.60(15) . . ?
C7 C8 C10 109.14(15) . . ?
O11 C8 C9 107.25(16) . . ?
C7 C8 C9 115.32(16) . . ?
C10 C8 C9 110.53(16) . . ?
C8 O11 Si1 134.43(12) . . ?
C15 O14 Si1 128.29(12) . . ?
O14 C15 C18 109.62(15) . . ?
O14 C15 C16 104.10(15) . . ?
C18 C15 C16 113.42(16) . . ?
O14 C15 C17 109.86(15) . . ?
C18 C15 C17 109.77(15) . . ?
C16 C15 C17 109.91(16) . . ?
C7 C18 C19 90.21(14) . . ?
C7 C18 C15 131.33(15) . . ?
C19 C18 C15 137.47(17) . . ?
C7 C18 Co1 68.73(9) . . ?
C19 C18 Co1 68.40(9) . . ?
C15 C18 Co1 128.72(13) . . ?
C6 C19 C18 89.48(14) . . ?
C6 C19 C20 132.85(16) . . ?
C18 C19 C20 135.70(16) . . ?
C6 C19 Co1 68.02(9) . . ?
C18 C19 Co1 67.68(9) . . ?
C20 C19 Co1 132.68(13) . . ?
O23 C20 C19 111.05(15) . . ?
O23 C20 C22 103.64(16) . . ?
C19 C20 C22 110.11(16) . . ?
O23 C20 C21 107.57(16) . . ?
C19 C20 C21 113.84(16) . . ?
C22 C20 C21 110.12(17) . . ?
C20 O23 Si2 136.80(12) . . ?
C27 O26 Si2 126.87(12) . . ?
O26 C27 C6 108.63(15) . . ?
O26 C27 C28 104.91(15) . . ?
C6 C27 C28 114.09(15) . . ?
O26 C27 C29 110.11(15) . . ?
C6 C27 C29 109.21(15) . . ?
C28 C27 C29 109.79(17) . . ?

loop_
_geom_bond_atom_site_label_1
_geom_bond_atom_site_label_2
_geom_bond_distance
_geom_bond_site_symmetry_2
_geom_bond_publ_flag
Co1 C18 1.9778(17) . ?
Co1 C6 1.9813(18) . ?
Co1 C19 1.9877(17) . ?
Co1 C7 1.9918(18) . ?
Co1 C2 2.062(2) . ?
Co1 C1 2.066(2) . ?
Co1 C3 2.068(2) . ?
Co1 C4 2.081(2) . ?
Co1 C5 2.081(2) . ?
Si1 O11 1.6324(15) . ?
Si1 O14 1.6388(15) . ?
Si1 C12 1.855(2) . ?
Si1 C13 1.863(2) . ?
Si2 O23 1.6309(14) . ?
Si2 O26 1.6391(14) . ?
Si2 C25 1.853(2) . ?
Si2 C24 1.863(2) . ?
C1 C2 1.405(4) . ?
C1 C5 1.414(4) . ?
C2 C3 1.395(3) . ?
C3 C4 1.409(4) . ?
C4 C5 1.402(4) . ?
C6 C19 1.471(3) . ?
C6 C7 1.475(2) . ?
C6 C27 1.515(3) . ?
C7 C18 1.473(3) . ?
C7 C8 1.519(3) . ?
C8 O11 1.442(2) . ?
C8 C10 1.526(3) . ?
C8 C9 1.528(3) . ?
O14 C15 1.446(2) . ?
C15 C18 1.513(2) . ?
C15 C16 1.532(3) . ?
C15 C17 1.541(3) . ?
C18 C19 1.483(2) . ?
C19 C20 1.519(2) . ?
C20 O23 1.439(2) . ?
C20 C22 1.532(3) . ?
C20 C21 1.541(3) . ?
O26 C27 1.443(2) . ?
C27 C28 1.526(3) . ?
C27 C29 1.540(3) . ?
